data_4127108
loop_
_publ_author_name
'Tindall, Daniel J.'
'Werl\'e, Christophe'
'Goddard, Richard'
'Philipps, Petra'
'Far\`es, Christophe'
'F\"urstner, Alois'

_publ_section_title
;
 Structure and Reactivity of Half-Sandwich Rh(+3) and Ir(+3) Carbene
 Complexes. Catalytic Metathesis of Azobenzene Derivatives.
;
_journal_name_full 'Journal of the American Chemical Society'
_journal_paper_doi 10.1021/jacs.7b12673
_journal_year 2018
_chemical_formula_moiety 'C22 H20 N2 O3'
_chemical_formula_sum 'C22 H20 N2 O3'
_chemical_formula_weight 360.40
_chemical_name_systematic
;
 trans-1,2-diphenyl-3-methoxyphenyl-3-methoxycarbonyl-diaziridine
;
_chemical_properties_physical 'Air- and Moisture-sensitive, Light-sensitive'
_space_group_crystal_system monoclinic
_space_group_IT_number 14
_space_group_name_Hall '-P 2yn'
_space_group_name_H-M_alt 'P 1 21/n 1'
_symmetry_space_group_name_Hall '-P 2yn'
_symmetry_space_group_name_H-M 'P 1 21/n 1'
_atom_sites_solution_hydrogens geom
_atom_sites_solution_primary direct
_atom_sites_solution_secondary difmap
_audit_block_code TID-TA-608-02_10749_100_K
_audit_creation_date 2017-05-18
_audit_creation_method SHELXL-2017/1
_cell_angle_alpha 90
_cell_angle_beta 92.79(3)
_cell_angle_gamma 90
_cell_formula_units_Z 4
_cell_length_a 10.248(2)
_cell_length_b 9.5803(19)
_cell_length_c 18.801(4)
_cell_measurement_reflns_used 46832
_cell_measurement_temperature 100(2)
_cell_measurement_theta_max 33.1
_cell_measurement_theta_min 2.8705
_cell_volume 1843.7(6)
_computing_cell_refinement 'REVALCCD V. 1.6, 2008'
_computing_data_collection 'DATCOL (Bruker AXS, 2006)'
_computing_data_reduction 'REVALCCD V. 1.6, 2008'
_computing_molecular_graphics 'DIAMOND (Crystal Impact GbR, 1997-2013)'
_computing_structure_refinement 'SHELXL (Sheldrick, 2015)'
_computing_structure_solution 'SHELXT (Sheldrick, 2015)'
_diffrn_ambient_temperature 100(2)
_diffrn_detector_area_resol_mean 18.02
_diffrn_measured_fraction_theta_full 0.997
_diffrn_measured_fraction_theta_max 0.993
_diffrn_measurement_device_type 'Bruker AXS Enraf-Nonius KappaCCD'
_diffrn_measurement_method 'CCD \f- and \w-scans'
_diffrn_radiation_monochromator 'Incoatec Helios focusing multilayer optics'
_diffrn_radiation_source '0.2 x 2mm^2^ focus rotating anode'
_diffrn_radiation_type MoK\a
_diffrn_radiation_wavelength 0.71073
_diffrn_reflns_av_R_equivalents 0.0789
_diffrn_reflns_av_unetI/netI 0.0517
_diffrn_reflns_Laue_measured_fraction_full 0.997
_diffrn_reflns_Laue_measured_fraction_max 0.993
_diffrn_reflns_limit_h_max 15
_diffrn_reflns_limit_h_min -15
_diffrn_reflns_limit_k_max 14
_diffrn_reflns_limit_k_min -14
_diffrn_reflns_limit_l_max 28
_diffrn_reflns_limit_l_min -28
_diffrn_reflns_number 38186
_diffrn_reflns_point_group_measured_fraction_full 0.997
_diffrn_reflns_point_group_measured_fraction_max 0.993
_diffrn_reflns_theta_full 25.242
_diffrn_reflns_theta_max 33.111
_diffrn_reflns_theta_min 2.912
_exptl_absorpt_coefficient_mu 0.087
_exptl_absorpt_correction_T_max 0.98696
_exptl_absorpt_correction_T_min 0.97185
_exptl_absorpt_correction_type gaussian
_exptl_absorpt_process_details 'SADABS (Bruker AXS, 2012)'
_exptl_crystal_colour colorless
_exptl_crystal_density_diffrn 1.298
_exptl_crystal_description prism
_exptl_crystal_F_000 760
_exptl_crystal_recrystallization_method 'Re-crystallisation from solvent:  dichloromethane, pentane'
_exptl_crystal_size_max 0.36
_exptl_crystal_size_mid 0.25
_exptl_crystal_size_min 0.15
_refine_diff_density_max 0.562
_refine_diff_density_min -0.414
_refine_diff_density_rms 0.079
_refine_ls_extinction_method none
_refine_ls_goodness_of_fit_ref 1.146
_refine_ls_hydrogen_treatment constr
_refine_ls_matrix_type full
_refine_ls_number_parameters 246
_refine_ls_number_reflns 6976
_refine_ls_number_restraints 0
_refine_ls_restrained_S_all 1.146
_refine_ls_R_factor_all 0.0936
_refine_ls_R_factor_gt 0.0734
_refine_ls_shift/su_max 0.000
_refine_ls_shift/su_mean 0.000
_refine_ls_structure_factor_coef Fsqd
_refine_ls_weighting_details 'w=1/[\s^2^(Fo^2^)+(0.0332P)^2^+2.9942P] where P=(Fo^2^+2Fc^2^)/3'
_refine_ls_weighting_scheme calc
_refine_ls_wR_factor_gt 0.1724
_refine_ls_wR_factor_ref 0.1829
_reflns_Friedel_coverage 0.000
_reflns_number_gt 5478
_reflns_number_total 6976
_reflns_threshold_expression 'I > 2\s(I)'
_cod_data_source_file ja7b12673_si_002.cif
_cod_data_source_block 41
_cod_original_cell_volume 1843.8(6)
_cod_database_code 4127108
_shelx_shelxl_version_number 2017/1
_shelx_space_group_comment
;
The symmetry employed for this shelxl refinement is uniquely defined
by the following loop, which should always be used as a source of
symmetry information in preference to the above space-group names.
They are only intended as comments.
;
_shelx_estimated_absorpt_t_min 0.969
_shelx_estimated_absorpt_t_max 0.987

loop_
_space_group_symop_operation_xyz
'x, y, z'
'-x+1/2, y+1/2, -z+1/2'
'-x, -y, -z'
'x-1/2, -y-1/2, z-1/2'

loop_
_atom_site_label
_atom_site_type_symbol
_atom_site_fract_x
_atom_site_fract_y
_atom_site_fract_z
_atom_site_U_iso_or_equiv
_atom_site_adp_type
_atom_site_occupancy
_atom_site_site_symmetry_order
_atom_site_calc_flag
_atom_site_refinement_flags_posn
_atom_site_refinement_flags_adp
C1 C 0.64684(17) 0.61087(17) 0.64254(9) 0.0149(3) Uani 1 1 d . .
C2 C 0.78479(17) 0.64040(17) 0.67188(9) 0.0163(3) Uani 1 1 d . .
C3 C 0.9734(2) 0.7716(2) 0.65334(12) 0.0270(4) Uani 1 1 d . .
H3A H 0.972807 0.809405 0.701760 0.041 Uiso 1 1 calc R U
H3B H 1.005676 0.842852 0.621180 0.041 Uiso 1 1 calc R U
H3C H 1.030585 0.689669 0.652962 0.041 Uiso 1 1 calc R U
C4 C 0.56711(17) 0.73302(17) 0.61874(9) 0.0152(3) Uani 1 1 d . .
C5 C 0.48004(17) 0.72705(18) 0.56013(9) 0.0166(3) Uani 1 1 d . .
H5 H 0.473755 0.644113 0.532480 0.020 Uiso 1 1 calc R U
C6 C 0.40165(18) 0.84103(17) 0.54125(9) 0.0168(3) Uani 1 1 d . .
H6 H 0.343085 0.836674 0.500558 0.020 Uiso 1 1 calc R U
C7 C 0.40992(17) 0.96124(17) 0.58251(9) 0.0162(3) Uani 1 1 d . .
C8 C 0.49713(17) 0.96794(18) 0.64170(9) 0.0168(3) Uani 1 1 d . .
H8 H 0.503215 1.050627 0.669553 0.020 Uiso 1 1 calc R U
C9 C 0.57439(17) 0.85460(18) 0.65972(9) 0.0167(3) Uani 1 1 d . .
H9 H 0.633104 0.859115 0.700334 0.020 Uiso 1 1 calc R U
C10 C 0.25607(19) 1.0801(2) 0.50636(10) 0.0206(3) Uani 1 1 d . .
H10A H 0.186754 1.010346 0.509815 0.031 Uiso 1 1 calc R U
H10B H 0.308309 1.058543 0.465474 0.031 Uiso 1 1 calc R U
H10C H 0.216961 1.172942 0.500115 0.031 Uiso 1 1 calc R U
C11 C 0.44874(17) 0.48723(18) 0.68021(9) 0.0168(3) Uani 1 1 d . .
C12 C 0.38760(19) 0.5707(2) 0.72896(10) 0.0208(3) Uani 1 1 d . .
H12 H 0.436289 0.638206 0.756086 0.025 Uiso 1 1 calc R U
C13 C 0.2551(2) 0.5548(2) 0.73769(12) 0.0256(4) Uani 1 1 d . .
H13 H 0.212769 0.612108 0.770761 0.031 Uiso 1 1 calc R U
C14 C 0.1835(2) 0.4559(2) 0.69867(12) 0.0248(4) Uani 1 1 d . .
H14 H 0.092680 0.444882 0.705100 0.030 Uiso 1 1 calc R U
C15 C 0.2457(2) 0.3734(2) 0.65020(12) 0.0241(4) Uani 1 1 d . .
H15 H 0.196894 0.305919 0.623137 0.029 Uiso 1 1 calc R U
C16 C 0.37810(19) 0.38816(19) 0.64068(10) 0.0204(3) Uani 1 1 d . .
H16 H 0.420147 0.331011 0.607431 0.025 Uiso 1 1 calc R U
C17 C 0.73862(17) 0.38871(17) 0.59790(9) 0.0159(3) Uani 1 1 d . .
C18 C 0.74917(18) 0.27055(19) 0.64024(10) 0.0189(3) Uani 1 1 d . .
H18 H 0.687889 0.253943 0.675603 0.023 Uiso 1 1 calc R U
C19 C 0.84974(19) 0.1767(2) 0.63066(12) 0.0239(4) Uani 1 1 d . .
H19 H 0.856868 0.094974 0.659198 0.029 Uiso 1 1 calc R U
C20 C 0.9396(2) 0.2016(2) 0.57975(13) 0.0281(4) Uani 1 1 d . .
H20 H 1.009286 0.137944 0.573804 0.034 Uiso 1 1 calc R U
C21 C 0.9279(2) 0.3194(2) 0.53748(13) 0.0276(4) Uani 1 1 d . .
H21 H 0.989829 0.336197 0.502461 0.033 Uiso 1 1 calc R U
C22 C 0.82674(19) 0.4133(2) 0.54569(11) 0.0218(3) Uani 1 1 d . .
H22 H 0.817962 0.493241 0.515962 0.026 Uiso 1 1 calc R U
N1 N 0.58791(15) 0.49174(15) 0.67714(8) 0.0159(3) Uani 1 1 d . .
N2 N 0.62926(15) 0.48024(15) 0.60292(8) 0.0158(3) Uani 1 1 d . .
O1 O 0.84228(13) 0.73167(14) 0.62992(8) 0.0213(3) Uani 1 1 d . .
O2 O 0.83578(14) 0.58808(15) 0.72373(7) 0.0224(3) Uani 1 1 d . .
O3 O 0.33746(14) 1.07807(14) 0.56963(7) 0.0201(3) Uani 1 1 d . .

loop_
_atom_site_aniso_label
_atom_site_aniso_U_11
_atom_site_aniso_U_22
_atom_site_aniso_U_33
_atom_site_aniso_U_23
_atom_site_aniso_U_13
_atom_site_aniso_U_12
C1 0.0172(7) 0.0118(6) 0.0155(7) 0.0007(5) -0.0009(5) 0.0003(5)
C2 0.0191(7) 0.0128(7) 0.0168(7) -0.0010(5) -0.0001(6) 0.0015(5)
C3 0.0204(9) 0.0262(9) 0.0339(11) 0.0019(8) -0.0039(7) -0.0062(7)
C4 0.0171(7) 0.0128(6) 0.0155(7) 0.0000(5) -0.0013(5) 0.0001(5)
C5 0.0194(7) 0.0132(6) 0.0169(7) -0.0016(5) -0.0022(6) 0.0006(6)
C6 0.0207(8) 0.0136(7) 0.0157(7) -0.0008(5) -0.0033(6) 0.0010(6)
C7 0.0185(7) 0.0119(6) 0.0181(7) 0.0010(5) -0.0004(6) 0.0009(5)
C8 0.0195(7) 0.0135(7) 0.0173(7) -0.0019(5) -0.0010(6) 0.0005(6)
C9 0.0197(7) 0.0146(7) 0.0156(7) -0.0011(5) -0.0016(6) 0.0006(6)
C10 0.0218(8) 0.0197(8) 0.0199(8) 0.0018(6) -0.0019(6) 0.0049(6)
C11 0.0185(7) 0.0133(7) 0.0187(7) 0.0020(6) 0.0021(6) 0.0005(6)
C12 0.0213(8) 0.0185(8) 0.0227(8) -0.0039(6) 0.0028(6) 0.0001(6)
C13 0.0224(9) 0.0238(9) 0.0311(10) -0.0056(7) 0.0075(7) 0.0010(7)
C14 0.0200(8) 0.0221(8) 0.0328(10) -0.0002(7) 0.0055(7) -0.0008(7)
C15 0.0216(8) 0.0190(8) 0.0318(10) -0.0025(7) 0.0015(7) -0.0038(7)
C16 0.0215(8) 0.0154(7) 0.0246(9) -0.0018(6) 0.0031(6) -0.0016(6)
C17 0.0165(7) 0.0133(7) 0.0178(7) -0.0029(5) -0.0004(6) 0.0000(5)
C18 0.0207(8) 0.0151(7) 0.0209(8) -0.0011(6) 0.0000(6) 0.0019(6)
C19 0.0221(8) 0.0174(8) 0.0318(10) -0.0036(7) -0.0028(7) 0.0039(7)
C20 0.0180(8) 0.0216(9) 0.0446(12) -0.0110(8) 0.0019(8) 0.0021(7)
C21 0.0207(9) 0.0257(9) 0.0371(11) -0.0089(8) 0.0083(8) -0.0031(7)
C22 0.0220(8) 0.0183(8) 0.0255(9) -0.0020(6) 0.0048(7) -0.0034(6)
N1 0.0182(6) 0.0135(6) 0.0162(6) -0.0004(5) 0.0022(5) 0.0007(5)
N2 0.0187(6) 0.0122(6) 0.0166(6) -0.0005(5) 0.0015(5) 0.0010(5)
O1 0.0186(6) 0.0198(6) 0.0251(7) 0.0048(5) -0.0030(5) -0.0036(5)
O2 0.0232(6) 0.0208(6) 0.0226(6) 0.0027(5) -0.0049(5) 0.0005(5)
O3 0.0248(6) 0.0140(5) 0.0209(6) -0.0011(5) -0.0039(5) 0.0050(5)

loop_
_atom_type_symbol
_atom_type_description
_atom_type_scat_dispersion_real
_atom_type_scat_dispersion_imag
_atom_type_scat_source
C C 0.0033 0.0016 'International Tables Vol C Tables 4.2.6.8 and 6.1.1.4'
H H 0.0000 0.0000 'International Tables Vol C Tables 4.2.6.8 and 6.1.1.4'
N N 0.0061 0.0033 'International Tables Vol C Tables 4.2.6.8 and 6.1.1.4'
O O 0.0106 0.0060 'International Tables Vol C Tables 4.2.6.8 and 6.1.1.4'

loop_
_exptl_crystal_face_index_h
_exptl_crystal_face_index_k
_exptl_crystal_face_index_l
_exptl_crystal_face_perp_dist
0.00 -1.00 0.00 0.0850
0.00 1.00 0.00 0.1610
0.00 0.00 1.00 0.1680
-1.00 1.00 -1.00 0.1740
1.00 0.00 -1.00 0.0470
-1.00 0.00 1.00 0.1150
0.00 0.00 -1.00 0.2090

loop_
_geom_angle_atom_site_label_1
_geom_angle_atom_site_label_2
_geom_angle_atom_site_label_3
_geom_angle
N1 C1 N2 60.95(11)
N1 C1 C4 121.17(15)
N2 C1 C4 117.95(14)
N1 C1 C2 112.46(14)
N2 C1 C2 115.70(14)
C4 C1 C2 116.86(14)
O2 C2 O1 124.74(17)
O2 C2 C1 125.53(17)
O1 C2 C1 109.72(14)
C5 C4 C9 119.24(16)
C5 C4 C1 122.10(15)
C9 C4 C1 118.52(15)
C4 C5 C6 120.82(16)
C7 C6 C5 119.30(16)
O3 C7 C6 124.44(16)
O3 C7 C8 115.34(15)
C6 C7 C8 120.22(16)
C9 C8 C7 119.92(16)
C8 C9 C4 120.50(16)
C16 C11 C12 120.47(17)
C16 C11 N1 119.62(16)
C12 C11 N1 119.47(16)
C13 C12 C11 119.43(18)
C12 C13 C14 120.65(18)
C15 C14 C13 119.30(19)
C16 C15 C14 120.82(19)
C15 C16 C11 119.32(18)
C18 C17 C22 120.70(17)
C18 C17 N2 120.19(16)
C22 C17 N2 118.85(16)
C17 C18 C19 119.56(18)
C20 C19 C18 120.20(19)
C19 C20 C21 119.86(19)
C20 C21 C22 120.6(2)
C17 C22 C21 119.02(19)
C11 N1 C1 118.47(14)
C11 N1 N2 111.53(14)
C1 N1 N2 59.66(10)
C17 N2 C1 118.73(14)
C17 N2 N1 111.63(13)
C1 N2 N1 59.39(10)
C2 O1 C3 115.11(15)
C7 O3 C10 117.05(14)

loop_
_geom_bond_atom_site_label_1
_geom_bond_atom_site_label_2
_geom_bond_distance
C1 N1 1.459(2)
C1 N2 1.463(2)
C1 C4 1.484(2)
C1 C2 1.519(2)
C2 O2 1.194(2)
C2 O1 1.334(2)
C3 O1 1.445(2)
C4 C5 1.385(2)
C4 C9 1.396(2)
C5 C6 1.391(2)
C6 C7 1.389(2)
C7 O3 1.359(2)
C7 C8 1.394(2)
C8 C9 1.376(2)
C10 O3 1.419(2)
C11 C16 1.387(3)
C11 C12 1.389(3)
C11 N1 1.431(2)
C12 C13 1.385(3)
C13 C14 1.386(3)
C14 C15 1.385(3)
C15 C16 1.385(3)
C17 C18 1.385(2)
C17 C22 1.386(3)
C17 N2 1.430(2)
C18 C19 1.386(3)
C19 C20 1.381(3)
C20 C21 1.382(3)
C21 C22 1.387(3)
N1 N2 1.482(2)
